data_7113130
loop_
_publ_author_name
'Angelin, Marcus'
'Vongvilai, Pornrapee'
'Fischer, Andreas'
'Ramstr\"om, Olof'

_publ_section_title
;
 Tandem driven dynamic combinatorial resolution via Henry--iminolactone
 rearrangement
;
_journal_coden_ASTM CHCOFS
_journal_issue 6
_journal_name_full
;
 Chemical Communications (Cambridge, United Kingdom)
;
_journal_page_first 768
_journal_page_last 770
_journal_paper_doi 10.1039/b716521h
_journal_year 2008
_chemical_compound_source 'Local laboratory'
_chemical_formula_moiety 'C10 H10 N2 O3'
_chemical_formula_sum 'C10 H10 N2 O3'
_chemical_formula_weight 206.20
_space_group_IT_number 14
_symmetry_cell_setting monoclinic
_symmetry_space_group_name_Hall '-P 2yn'
_symmetry_space_group_name_H-M 'P 1 21/n 1'
_atom_sites_solution_primary direct
_atom_sites_solution_secondary difmap
_cell_angle_alpha 90.00
_cell_angle_beta 99.653(8)
_cell_angle_gamma 90.00
_cell_formula_units_Z 4
_cell_length_a 5.5118(7)
_cell_length_b 10.8225(9)
_cell_length_c 16.149(2)
_cell_measurement_reflns_used 77
_cell_measurement_temperature 299
_cell_measurement_theta_max 20.6
_cell_measurement_theta_min 4.3
_cell_volume 949.67(19)
_computing_cell_refinement 'Dirax/lsq (Duisenberg & Schreurs, 1989-2000)'
_computing_data_collection KappaCCD
_computing_data_reduction 'Denzo and Scalepak (Otwinowski & Minor, 1997)'
_computing_structure_refinement 'SHELXL-97 (Sheldrick, 1997)'
_computing_structure_solution 'SIR97(Cascarano al.,Acta Cryst.,1996,A52,C-79)'
_diffrn_measured_fraction_theta_full 0.991
_diffrn_measured_fraction_theta_max 0.991
_diffrn_measurement_device 'Bruler-Nonius KappaCCD'
_diffrn_measurement_method '\f & \w'
_diffrn_radiation_source 'fine-focus sealed tube'
_diffrn_radiation_type ' MoK\a'
_diffrn_radiation_wavelength_id all
_diffrn_reflns_av_R_equivalents 0.0454
_diffrn_reflns_av_sigmaI/netI 0.0260
_diffrn_reflns_limit_h_max 6
_diffrn_reflns_limit_h_min -7
_diffrn_reflns_limit_k_max 14
_diffrn_reflns_limit_k_min -13
_diffrn_reflns_limit_l_max 20
_diffrn_reflns_limit_l_min -20
_diffrn_reflns_number 12286
_diffrn_reflns_theta_full 26.4
_diffrn_reflns_theta_max 26.4
_diffrn_reflns_theta_min 4.6
_diffrn_standards_number 0
_exptl_absorpt_coefficient_mu 0.109
_exptl_absorpt_correction_type none
_exptl_crystal_colour Colourless
_exptl_crystal_density_diffrn 1.442
_exptl_crystal_density_method 'not measured'
_exptl_crystal_description Needle
_exptl_crystal_size_max 0.51
_exptl_crystal_size_mid 0.27
_exptl_crystal_size_min 0.21
_refine_diff_density_max 0.301
_refine_diff_density_min -0.338
_refine_diff_density_rms 0.056
_refine_ls_extinction_coef 0.020(3)
_refine_ls_extinction_expression Fc^*^=kFc[1+0.001xFc^2^\l^3^/sin(2\q)]^-1/4^
_refine_ls_extinction_method SHELXL
_refine_ls_goodness_of_fit_ref 1.161
_refine_ls_hydrogen_treatment constr
_refine_ls_matrix_type full
_refine_ls_number_parameters 137
_refine_ls_number_reflns 1923
_refine_ls_number_restraints 0
_refine_ls_restrained_S_all 1.161
_refine_ls_R_factor_all 0.0796
_refine_ls_R_factor_gt 0.0648
_refine_ls_shift/su_max 0.001
_refine_ls_shift/su_mean 0.000
_refine_ls_structure_factor_coef Fsqd
_refine_ls_weighting_details 'calc w=1/[\s^2^(Fo^2^)+(0.0196P)^2^+1.7204P] where P=(Fo^2^+2Fc^2^)/3'
_refine_ls_weighting_scheme calc
_refine_ls_wR_factor_gt 0.1355
_refine_ls_wR_factor_ref 0.1426
_reflns_number_gt 1577
_reflns_number_total 1923
_reflns_threshold_expression I>2\s(I)
_cod_duplicate_entry 7102881
_cod_data_source_file b716521h.txt
_cod_data_source_block I
_cod_original_cell_volume 949.65(19)
_cod_original_sg_symbol_H-M 'P 21/n'
_cod_original_formula_sum 'C10 H10 N2 O3 '
_cod_database_code 7113130

loop_
_symmetry_equiv_pos_as_xyz
'x, y, z'
'-x+1/2, y+1/2, -z+1/2'
'-x, -y, -z'
'x-1/2, -y-1/2, z-1/2'

loop_
_atom_site_label
_atom_site_type_symbol
_atom_site_fract_x
_atom_site_fract_y
_atom_site_fract_z
_atom_site_U_iso_or_equiv
_atom_site_adp_type
_atom_site_occupancy
_atom_site_symmetry_multiplicity
_atom_site_calc_flag
_atom_site_refinement_flags
N2 N 0.7011(4) 0.0325(2) 0.76516(13) 0.0300(6) Uani 1 1 d .
O1 O 0.7959(3) 0.04943(19) 1.07531(11) 0.0314(5) Uani 1 1 d .
C8 C 0.6783(5) 0.1893(2) 0.87460(15) 0.0231(6) Uani 1 1 d .
N1 N 0.8023(4) 0.1051(2) 0.93789(13) 0.0266(5) Uani 1 1 d .
O3 O 0.9026(4) 0.0719(2) 0.75588(14) 0.0461(6) Uani 1 1 d .
C10 C 0.4040(5) 0.1970(3) 0.73000(16) 0.0316(7) Uani 1 1 d .
C7 C 0.5119(5) 0.2593(2) 0.92341(15) 0.0257(6) Uani 1 1 d .
C3 C 0.3950(6) 0.2503(3) 1.06128(17) 0.0371(7) Uani 1 1 d .
C2 C 0.5314(5) 0.2083(2) 1.00299(16) 0.0248(6) Uani 1 1 d .
O2 O 0.6275(5) -0.0711(2) 0.74508(15) 0.0532(7) Uani 1 1 d .
C9 C 0.5296(5) 0.1176(2) 0.80159(15) 0.0242(6) Uani 1 1 d .
C1 C 0.7221(5) 0.1114(2) 1.01222(15) 0.0241(6) Uani 1 1 d .
C6 C 0.3584(7) 0.3575(3) 0.90102(19) 0.0499(10) Uani 1 1 d .
C5 C 0.2219(10) 0.4002(5) 0.9590(2) 0.0877(19) Uani 1 1 d .
C4 C 0.2380(9) 0.3458(4) 1.0383(2) 0.0772(16) Uani 1 1 d .
H8 H 0.7861 0.2461 0.8531 0.028 Uiso 1 1 d R
H1 H 0.9231 0.0612 0.9246 0.032 Uiso 1 1 d R
H10A H 0.2924 0.2529 0.7505 0.038 Uiso 1 1 d R
H10B H 0.3146 0.1455 0.6869 0.038 Uiso 1 1 d R
H10C H 0.5259 0.2433 0.7071 0.038 Uiso 1 1 d R
H3 H 0.4142 0.2126 1.1159 0.045 Uiso 1 1 d R
H9 H 0.4034 0.0710 0.8219 0.029 Uiso 1 1 d R
H6 H 0.3539 0.3946 0.8467 0.060 Uiso 1 1 d R
H5 H 0.1072 0.4668 0.9454 0.105 Uiso 1 1 d R
H4 H 0.1361 0.3769 1.0764 0.093 Uiso 1 1 d R

loop_
_atom_site_aniso_label
_atom_site_aniso_U_11
_atom_site_aniso_U_22
_atom_site_aniso_U_33
_atom_site_aniso_U_23
_atom_site_aniso_U_13
_atom_site_aniso_U_12
N2 0.0374(14) 0.0350(14) 0.0181(11) -0.0002(10) 0.0060(9) 0.0087(11)
O1 0.0339(11) 0.0411(12) 0.0200(9) 0.0100(8) 0.0072(8) 0.0128(9)
C8 0.0248(13) 0.0271(13) 0.0177(12) 0.0032(10) 0.0042(10) 0.0017(11)
N1 0.0263(11) 0.0358(13) 0.0185(10) 0.0038(9) 0.0063(8) 0.0104(10)
O3 0.0390(13) 0.0604(16) 0.0446(13) -0.0011(11) 0.0237(10) 0.0071(11)
C10 0.0311(15) 0.0427(17) 0.0202(13) 0.0019(12) 0.0016(11) 0.0041(13)
C7 0.0321(14) 0.0257(13) 0.0194(12) -0.0004(10) 0.0043(10) 0.0048(11)
C3 0.0462(18) 0.0461(18) 0.0199(13) 0.0039(12) 0.0081(12) 0.0194(15)
C2 0.0280(13) 0.0265(13) 0.0196(12) -0.0010(10) 0.0029(10) 0.0038(11)
O2 0.0672(16) 0.0386(14) 0.0545(15) -0.0207(11) 0.0120(12) 0.0033(12)
C9 0.0251(13) 0.0278(14) 0.0211(12) 0.0005(10) 0.0082(10) 0.0016(11)
C1 0.0228(13) 0.0296(14) 0.0202(12) 0.0011(11) 0.0048(10) 0.0016(11)
C6 0.078(2) 0.050(2) 0.0234(14) 0.0073(13) 0.0121(15) 0.0361(19)
C5 0.138(4) 0.095(3) 0.0358(19) 0.022(2) 0.031(2) 0.094(3)
C4 0.112(3) 0.098(3) 0.0289(17) 0.0131(19) 0.031(2) 0.078(3)

loop_
_atom_type_symbol
_atom_type_description
_atom_type_scat_dispersion_real
_atom_type_scat_dispersion_imag
_atom_type_scat_source
C C 0.0033 0.0016 'International Tables Vol C Tables 4.2.6.8 and 6.1.1.4'
H H 0.0000 0.0000 'International Tables Vol C Tables 4.2.6.8 and 6.1.1.4'
N N 0.0061 0.0033 'International Tables Vol C Tables 4.2.6.8 and 6.1.1.4'
O O 0.0106 0.0060 'International Tables Vol C Tables 4.2.6.8 and 6.1.1.4'

loop_
_diffrn_radiation_wavelength
0.71073

loop_
_geom_angle_atom_site_label_1
_geom_angle_atom_site_label_2
_geom_angle_atom_site_label_3
_geom_angle
O2 N2 O3 124.0(3)
O2 N2 C9 117.6(2)
O3 N2 C9 118.4(2)
N1 C8 C7 101.82(19)
N1 C8 C9 110.6(2)
C7 C8 C9 111.2(2)
C1 N1 C8 114.1(2)
C6 C7 C2 120.2(2)
C6 C7 C8 131.0(2)
C2 C7 C8 108.9(2)
C4 C3 C2 117.5(3)
C3 C2 C7 122.3(2)
C3 C2 C1 128.9(2)
C7 C2 C1 108.7(2)
N2 C9 C10 106.7(2)
N2 C9 C8 108.6(2)
C10 C9 C8 114.6(2)
O1 C1 N1 126.6(2)
O1 C1 C2 127.1(2)
N1 C1 C2 106.3(2)
C7 C6 C5 117.8(3)
C6 C5 C4 121.5(3)
C3 C4 C5 120.7(3)
N1 C8 H8 114.2
C7 C8 H8 109.5
C9 C8 H8 109.4
C1 N1 H1 128.6
C8 N1 H1 117.2
C9 C10 H10A 109.5
C9 C10 H10B 109.6
H10A C10 H10B 109.5
C9 C10 H10C 109.3
H10A C10 H10C 109.5
H10B C10 H10C 109.5
C4 C3 H3 122.7
C2 C3 H3 119.8
N2 C9 H9 110.4
C10 C9 H9 107.1
C8 C9 H9 109.3
C7 C6 H6 119.0
C5 C6 H6 123.2
C6 C5 H5 120.8
C4 C5 H5 117.7
C3 C4 H4 120.5
C5 C4 H4 118.9

loop_
_geom_bond_atom_site_label_1
_geom_bond_atom_site_label_2
_geom_bond_distance
N2 O2 1.218(3)
N2 O3 1.222(3)
N2 C9 1.508(3)
O1 C1 1.229(3)
C8 N1 1.451(3)
C8 C7 1.509(3)
C8 C9 1.528(3)
N1 C1 1.347(3)
C10 C9 1.511(4)
C7 C6 1.369(4)
C7 C2 1.384(4)
C3 C4 1.360(5)
C3 C2 1.375(4)
C2 C1 1.475(4)
C6 C5 1.374(5)
C5 C4 1.397(5)
C8 H8 0.9600
N1 H1 0.8737
C10 H10A 0.9600
C10 H10B 0.9599
C10 H10C 0.9600
C3 H3 0.9601
C9 H9 0.9600
C6 H6 0.9600
C5 H5 0.9600
C4 H4 0.9602
